data_7034885
loop_
_publ_author_name
'Heine, Johanna'

_publ_section_title
;
 A step closer to the binary: the [Bi6I20](2-) anion.
;
_journal_issue 21
_journal_name_full 'Dalton transactions (Cambridge, England : 2003)'
_journal_page_first 10069
_journal_page_last 10077
_journal_paper_doi 10.1039/c5dt00813a
_journal_volume 44
_journal_year 2015
_chemical_formula_moiety 'Bi8 I28, 4(C24 H30 N2 Na O6), 6(C2 H3 N)'
_chemical_formula_sum 'C108 H138 Bi8 I28 N14 Na4 O24'
_chemical_formula_weight 7333.32
_space_group_crystal_system triclinic
_space_group_IT_number 2
_space_group_name_Hall '-P 1'
_space_group_name_H-M_alt 'P -1'
_symmetry_space_group_name_Hall '-P 1'
_symmetry_space_group_name_H-M 'P -1'
_atom_sites_solution_hydrogens geom
_audit_creation_date 2015-03-19
_audit_creation_method
;
Olex2 1.2
(compiled 2015.01.26 svn.r3150 for OlexSys, GUI svn.r4998)
;
_audit_update_record
;
2015-04-02 deposited with the CCDC.
2015-04-29 downloaded from the CCDC.
;
_cell_angle_alpha 85.620(3)
_cell_angle_beta 88.702(3)
_cell_angle_gamma 74.572(3)
_cell_formula_units_Z 1
_cell_length_a 13.7807(6)
_cell_length_b 14.9735(7)
_cell_length_c 23.0161(9)
_cell_measurement_reflns_used 3389
_cell_measurement_temperature 100(2)
_cell_measurement_theta_max 27.15
_cell_measurement_theta_min 1.48
_cell_volume 4564.7(3)
_computing_data_collection 'STOE X-AREA'
_computing_molecular_graphics 'Olex2 (Dolomanov et al., 2009)'
_computing_publication_material 'Olex2 (Dolomanov et al., 2009)'
_computing_structure_refinement 'XL (Sheldrick, 2008)'
_computing_structure_solution 'SHELXS-97 (Sheldrick 2008)'
_diffrn_ambient_temperature 100.15
_diffrn_measured_fraction_theta_full 1.000
_diffrn_measured_fraction_theta_max 0.989
_diffrn_measurement_device_type 'Stoe IPDS-II'
_diffrn_measurement_method 'area detetor, \w scans'
_diffrn_radiation_monochromator graphite
_diffrn_radiation_type MoK\a
_diffrn_radiation_wavelength 0.71073
_diffrn_reflns_av_R_equivalents 0.1285
_diffrn_reflns_av_unetI/netI 0.1544
_diffrn_reflns_laue_measured_fraction_full 1.000
_diffrn_reflns_laue_measured_fraction_max 0.989
_diffrn_reflns_limit_h_max 17
_diffrn_reflns_limit_h_min -17
_diffrn_reflns_limit_k_max 18
_diffrn_reflns_limit_k_min -18
_diffrn_reflns_limit_l_max 29
_diffrn_reflns_limit_l_min -29
_diffrn_reflns_number 49426
_diffrn_reflns_point_group_measured_fraction_full 1.000
_diffrn_reflns_point_group_measured_fraction_max 0.989
_diffrn_reflns_theta_full 26.000
_diffrn_reflns_theta_max 26.790
_diffrn_reflns_theta_min 1.415
_diffrn_source 'sealed X-ray tube'
_diffrn_standards_number 0
_exptl_absorpt_coefficient_mu 12.480
_exptl_absorpt_correction_T_max 0.4112
_exptl_absorpt_correction_T_min 0.1531
_exptl_absorpt_correction_type multi-scan
_exptl_absorpt_process_details '[c.f. r.h. blessing, acta cryst. (1995), a51, 33-38]'
_exptl_crystal_colour orange
_exptl_crystal_colour_primary orange
_exptl_crystal_density_diffrn 2.668
_exptl_crystal_description plate
_exptl_crystal_F_000 3268
_exptl_crystal_size_max 0.18
_exptl_crystal_size_mid 0.08
_exptl_crystal_size_min 0.004
_refine_diff_density_max 3.118
_refine_diff_density_min -4.478
_refine_diff_density_rms 0.370
_refine_ls_extinction_method none
_refine_ls_goodness_of_fit_ref 0.832
_refine_ls_hydrogen_treatment constr
_refine_ls_matrix_type full
_refine_ls_number_parameters 845
_refine_ls_number_reflns 19279
_refine_ls_number_restraints 54
_refine_ls_restrained_S_all 0.831
_refine_ls_R_factor_all 0.1203
_refine_ls_R_factor_gt 0.0594
_refine_ls_shift/su_max 0.001
_refine_ls_shift/su_mean 0.000
_refine_ls_structure_factor_coef Fsqd
_refine_ls_weighting_details 'w=1/[\s^2^(Fo^2^)+(0.0500P)^2^] where P=(Fo^2^+2Fc^2^)/3'
_refine_ls_weighting_scheme calc
_refine_ls_wR_factor_gt 0.1232
_refine_ls_wR_factor_ref 0.1390
_reflns_Friedel_coverage 0.000
_reflns_number_gt 9545
_reflns_number_total 19279
_reflns_threshold_expression 'I > 2\s(I)'
_cod_data_source_file c5dt00813a2.cif
_cod_data_source_block compound2
_cod_depositor_comments 'Adding full bibliography for 7034884--7034887.cif.'
_cod_database_code 7034885
_shelx_space_group_comment
;
The symmetry employed for this shelxl refinement is uniquely defined
by the following loop, which should always be used as a source of
symmetry information in preference to the above space-group names.
They are only intended as comments.
;
_shelx_estimated_absorpt_t_max 0.952
_shelx_estimated_absorpt_t_min 0.212
_olex2_refinement_description
;
1. Fixed Uiso
 At 1.2 times of:
  All C(H) groups, All C(H,H) groups
 At 1.5 times of:
  All C(H,H,H) groups
2. Uiso/Uaniso restraints and constraints
Uanis(C34) \\sim Ueq, Uanis(C32) \\sim Ueq, Uanis(C31) \\sim Ueq, Uanis(C21)
\\sim Ueq, Uanis(C16) \\sim Ueq: with sigma of 0.01 and sigma for terminal
atoms of 0.02
Uanis(C27) \\sim Ueq, Uanis(C9) \\sim Ueq: with sigma of 0.01 and sigma for
terminal atoms of 0.02
Uanis(C8) \\sim Ueq: with sigma of 0.01 and sigma for terminal atoms of 0.02
Uanis(O3) \\sim Ueq: with sigma of 0.01 and sigma for terminal atoms of 0.02
3.a Secondary CH2 refined with riding coordinates:
 C24(H24A,H24B), C34(H34A,H34B), C21(H21A,H21B), C19(H19A,H19B), C22(H22A,
 H22B), C32(H32A,H32B), C31(H31A,H31B), C33(H33A,H33B), C23(H23A,H23B), C7(H7A,
 H7B), C18(H18A,H18B), C20(H20A,H20B), C17(H17A,H17B), C10(H10A,H10B), C8(H8A,
 H8B), C9(H9A,H9B)
3.b Aromatic/amide H refined with riding coordinates:
 C27(H27), C39(H39), C2(H2), C37(H37), C14(H14), C26(H26), C38(H38), C29(H29),
 C36(H36), C15(H15), C3(H3), C5(H5), C12(H12), C13(H13), C4(H4), C28(H28)
3.c Idealised Me refined as rotating group:
 C48(H48A,H48B,H48C), C50(H50A,H50B,H50C), C46(H46A,H46B,H46C), C44(H44A,H44B,
 H44C), C42(H42A,H42B,H42C), C52(H52A,H52B,H52C), C54(H54A,H54B,H54C)
;
_shelx_shelxl_version_number 2014/7
_olex2_submission_special_instructions 'No special instructions were received'

loop_
_space_group_symop_operation_xyz
'x, y, z'
'-x, -y, -z'

loop_
_atom_site_label
_atom_site_type_symbol
_atom_site_fract_x
_atom_site_fract_y
_atom_site_fract_z
_atom_site_U_iso_or_equiv
_atom_site_adp_type
_atom_site_occupancy
_atom_site_site_symmetry_order
_atom_site_calc_flag
_atom_site_refinement_flags_posn
_atom_site_refinement_flags_adp
Bi2 Bi 0.22582(5) 0.50827(4) 0.38638(3) 0.02352(15) Uani 1 1 d . .
Bi3 Bi 0.07883(5) 0.58362(4) 0.56205(3) 0.02503(15) Uani 1 1 d . .
Bi4 Bi -0.07068(5) 0.66218(4) 0.73677(3) 0.02719(15) Uani 1 1 d . .
Bi1 Bi 0.37742(5) 0.41601(4) 0.20698(3) 0.02560(15) Uani 1 1 d . .
I11 I 0.01174(8) 0.46560(7) 0.66580(5) 0.0252(2) Uani 1 1 d . .
I8 I 0.15290(8) 0.39625(7) 0.49461(5) 0.0250(2) Uani 1 1 d . .
I5 I 0.29884(8) 0.32110(7) 0.33356(5) 0.0262(2) Uani 1 1 d . .
I4 I 0.26683(8) 0.61095(7) 0.27612(5) 0.0289(3) Uani 1 1 d . .
I7 I 0.11950(8) 0.68952(7) 0.44850(5) 0.0273(2) Uani 1 1 d . .
I10 I -0.01513(9) 0.76392(7) 0.61188(5) 0.0328(3) Uani 1 1 d . .
I9 I 0.27275(9) 0.55764(9) 0.61124(5) 0.0361(3) Uani 1 1 d . .
I14 I -0.13586(9) 0.56292(8) 0.83841(5) 0.0360(3) Uani 1 1 d . .
I6 I 0.41589(8) 0.50042(8) 0.43595(5) 0.0313(3) Uani 1 1 d . .
I12 I 0.12509(9) 0.64222(8) 0.78221(6) 0.0378(3) Uani 1 1 d . .
I2 I 0.46077(9) 0.22883(8) 0.17364(6) 0.0372(3) Uani 1 1 d . .
I13 I -0.16586(10) 0.84476(8) 0.77043(6) 0.0424(3) Uani 1 1 d . .
I3 I 0.56329(8) 0.44615(8) 0.24343(5) 0.0341(3) Uani 1 1 d . .
I1 I 0.38521(9) 0.50153(8) 0.09231(5) 0.0362(3) Uani 1 1 d . .
Na2 Na 0.2960(5) 0.9820(4) 0.5856(3) 0.0308(15) Uani 1 1 d . .
Na1 Na 0.0842(5) 1.1966(4) 0.9605(3) 0.0369(17) Uani 1 1 d . .
O9 O 0.1949(9) 1.1156(7) 0.6578(5) 0.031(3) Uani 1 1 d . .
O7 O 0.3551(8) 1.0208(7) 0.4802(5) 0.028(3) Uani 1 1 d . .
O10 O 0.2075(8) 0.9490(7) 0.6905(5) 0.032(3) Uani 1 1 d . .
O2 O 0.2515(9) 1.2180(8) 0.9891(5) 0.035(3) Uani 1 1 d . .
O5 O -0.1176(9) 1.2116(8) 0.9579(5) 0.034(3) Uani 1 1 d . .
O12 O 0.3839(8) 0.8517(7) 0.5122(5) 0.029(3) Uani 1 1 d . .
O8 O 0.2920(8) 1.1540(7) 0.5565(5) 0.028(3) Uani 1 1 d . .
O1 O 0.1877(9) 1.2812(8) 0.8846(5) 0.035(3) Uani 1 1 d . .
O11 O 0.3231(8) 0.8147(7) 0.6234(5) 0.031(3) Uani 1 1 d . .
C24 C 0.1954(13) 1.2085(10) 0.6378(8) 0.029(4) Uani 1 1 d . .
H24A H 0.1890 1.2475 0.6712 0.035 Uiso 1 1 calc R .
H24B H 0.1379 1.2360 0.6112 0.035 Uiso 1 1 calc R .
O6 O -0.0067(9) 1.2809(8) 0.8708(5) 0.038(3) Uani 1 1 d . .
O4 O -0.0254(10) 1.1142(9) 1.0440(6) 0.042(3) Uani 1 1 d . .
N3 N 0.4396(13) 0.9774(11) 0.6489(9) 0.047(4) Uani 1 1 d . .
C34 C 0.3912(12) 0.7581(10) 0.5347(7) 0.028(4) Uani 1 1 d . U
H34A H 0.4468 0.7139 0.5155 0.033 Uiso 1 1 calc R .
H34B H 0.3276 0.7414 0.5282 0.033 Uiso 1 1 calc R .
C21 C 0.3503(13) 1.1181(11) 0.4637(7) 0.032(4) Uani 1 1 d . U
H21A H 0.2828 1.1513 0.4483 0.038 Uiso 1 1 calc R .
H21B H 0.4011 1.1228 0.4333 0.038 Uiso 1 1 calc R .
C16 C -0.1703(12) 1.2225(10) 1.0101(7) 0.024(3) Uani 1 1 d . U
O3 O 0.1829(11) 1.0745(11) 1.0337(7) 0.064(4) Uani 1 1 d . U
C19 C 0.0527(14) 1.2849(12) 0.8204(8) 0.036(4) Uani 1 1 d . .
H19A H 0.0102 1.3212 0.7881 0.043 Uiso 1 1 calc R .
H19B H 0.0831 1.2214 0.8083 0.043 Uiso 1 1 calc R .
C27 C -0.0561(13) 1.1470(11) 0.7223(7) 0.031(4) Uani 1 1 d . U
H27 H -0.1159 1.1946 0.7283 0.037 Uiso 1 1 calc R .
N4 N 0.1258(13) 1.0012(11) 0.5531(7) 0.043(4) Uani 1 1 d . .
C45 C 0.4810(14) 0.9908(12) 0.6900(9) 0.036(4) Uani 1 1 d . .
C1 C 0.2608(12) 1.3146(12) 0.9036(7) 0.028(4) Uani 1 1 d . .
C48 C -0.0629(12) 1.0371(12) 0.5822(9) 0.037(4) Uani 1 1 d . .
H48A H -0.1004 1.0941 0.5604 0.055 Uiso 1 1 calc GR .
H48B H -0.0699 1.0453 0.6241 0.055 Uiso 1 1 calc GR .
H48C H -0.0896 0.9853 0.5731 0.055 Uiso 1 1 calc GR .
C39 C 0.3007(12) 0.9985(12) 0.3818(8) 0.034(4) Uani 1 1 d . .
H39 H 0.2872 1.0627 0.3697 0.040 Uiso 1 1 calc R .
C2 C 0.3019(15) 1.3820(12) 0.8755(8) 0.041(5) Uani 1 1 d . .
H2 H 0.2779 1.4084 0.8380 0.049 Uiso 1 1 calc R .
C22 C 0.3708(13) 1.1583(11) 0.5168(8) 0.036(4) Uani 1 1 d . .
H22A H 0.4364 1.1226 0.5336 0.043 Uiso 1 1 calc R .
H22B H 0.3727 1.2236 0.5080 0.043 Uiso 1 1 calc R .
C32 C 0.3165(14) 0.7963(12) 0.6835(8) 0.037(4) Uani 1 1 d . U
H32A H 0.3695 0.8157 0.7036 0.045 Uiso 1 1 calc R .
H32B H 0.3257 0.7290 0.6930 0.045 Uiso 1 1 calc R .
C30 C 0.1160(11) 1.0078(10) 0.7034(7) 0.023(3) Uani 1 1 d . .
C6 C 0.2945(13) 1.2804(12) 0.9612(8) 0.035(4) Uani 1 1 d . .
N1 N 0.0125(13) 1.3378(11) 1.0091(8) 0.050(5) Uani 1 1 d . .
C40 C 0.3362(12) 0.9692(11) 0.4377(8) 0.029(4) Uani 1 1 d . .
C37 C 0.3010(13) 0.8466(13) 0.3616(7) 0.033(4) Uani 1 1 d . .
H37 H 0.2893 0.8046 0.3353 0.040 Uiso 1 1 calc R .
C14 C -0.3046(14) 1.2828(12) 1.0728(9) 0.040(5) Uani 1 1 d . .
H14 H -0.3691 1.3238 1.0785 0.048 Uiso 1 1 calc R .
C31 C 0.2111(13) 0.8515(11) 0.7034(8) 0.033(4) Uani 1 1 d . U
H31A H 0.1578 0.8348 0.6820 0.040 Uiso 1 1 calc R .
H31B H 0.2018 0.8383 0.7457 0.040 Uiso 1 1 calc R .
C26 C 0.0234(13) 1.1694(12) 0.6947(8) 0.034(4) Uani 1 1 d . .
H26 H 0.0181 1.2326 0.6825 0.041 Uiso 1 1 calc R .
C38 C 0.2844(13) 0.9398(12) 0.3440(8) 0.036(4) Uani 1 1 d . .
H38 H 0.2617 0.9621 0.3056 0.043 Uiso 1 1 calc R .
C11 C -0.1183(13) 1.1687(11) 1.0570(7) 0.033(4) Uani 1 1 d . .
C33 C 0.4114(13) 0.7560(11) 0.5993(8) 0.037(4) Uani 1 1 d . .
H33A H 0.4241 0.6919 0.6175 0.044 Uiso 1 1 calc R .
H33B H 0.4708 0.7794 0.6058 0.044 Uiso 1 1 calc R .
C47 C 0.0395(14) 1.0177(11) 0.5665(8) 0.036(4) Uani 1 1 d . .
C23 C 0.2918(12) 1.2047(10) 0.6066(7) 0.027(4) Uani 1 1 d . .
H23A H 0.2970 1.2682 0.5948 0.032 Uiso 1 1 calc R .
H23B H 0.3495 1.1731 0.6322 0.032 Uiso 1 1 calc R .
C29 C 0.0383(12) 0.9866(11) 0.7329(7) 0.029(4) Uani 1 1 d . .
H29 H 0.0443 0.9244 0.7476 0.035 Uiso 1 1 calc R .
N2 N 0.1486(14) 1.0702(12) 0.8954(9) 0.061(5) Uani 1 1 d . .
C36 C 0.3349(14) 0.8144(12) 0.4180(8) 0.036(4) Uani 1 1 d . .
H36 H 0.3461 0.7502 0.4295 0.044 Uiso 1 1 calc R .
C7 C 0.2919(13) 1.1701(13) 1.0440(7) 0.033(4) Uani 1 1 d . .
H7A H 0.3552 1.1222 1.0371 0.040 Uiso 1 1 calc R .
H7B H 0.3069 1.2148 1.0697 0.040 Uiso 1 1 calc R .
C15 C -0.2647(13) 1.2797(13) 1.0175(9) 0.042(5) Uani 1 1 d . .
H15 H -0.3013 1.3161 0.9855 0.051 Uiso 1 1 calc R .
C3 C 0.3748(16) 1.4104(13) 0.9005(9) 0.047(5) Uani 1 1 d . .
H3 H 0.4017 1.4561 0.8802 0.057 Uiso 1 1 calc R .
C35 C 0.3527(12) 0.8723(11) 0.4572(7) 0.029(4) Uani 1 1 d . .
C50 C 0.4694(19) 1.3194(13) 0.6778(10) 0.059(7) Uani 1 1 d . .
H50A H 0.4871 1.2824 0.6439 0.089 Uiso 1 1 calc GR .
H50B H 0.5310 1.3216 0.6974 0.089 Uiso 1 1 calc GR .
H50C H 0.4311 1.3826 0.6649 0.089 Uiso 1 1 calc GR .
C43 C 0.2072(15) 1.0541(12) 0.8595(11) 0.050(6) Uani 1 1 d . .
C5 C 0.3694(16) 1.3095(13) 0.9851(9) 0.046(5) Uani 1 1 d . .
H5 H 0.3938 1.2852 1.0229 0.055 Uiso 1 1 calc R .
N7 N 0.7078(14) 1.1178(15) 0.8085(9) 0.068(6) Uani 1 1 d . .
C25 C 0.1108(12) 1.1037(12) 0.6839(7) 0.029(4) Uani 1 1 d . .
C49 C 0.4089(16) 1.2776(15) 0.7177(10) 0.048(6) Uani 1 1 d . .
C18 C -0.0944(14) 1.2508(14) 0.8592(8) 0.043(5) Uani 1 1 d . .
H18A H -0.0741 1.1839 0.8524 0.051 Uiso 1 1 calc R .
H18B H -0.1277 1.2853 0.8234 0.051 Uiso 1 1 calc R .
C12 C -0.1642(15) 1.1718(14) 1.1125(8) 0.042(5) Uani 1 1 d . .
H12 H -0.1310 1.1336 1.1449 0.050 Uiso 1 1 calc R .
C20 C 0.1340(14) 1.3302(13) 0.8335(7) 0.039(5) Uani 1 1 d . .
H20A H 0.1808 1.3274 0.8000 0.046 Uiso 1 1 calc R .
H20B H 0.1041 1.3962 0.8406 0.046 Uiso 1 1 calc R .
N6 N 0.3642(16) 1.2401(16) 0.7488(10) 0.071(6) Uani 1 1 d . .
C17 C -0.1667(15) 1.2665(13) 0.9087(8) 0.042(5) Uani 1 1 d . .
H17A H -0.1863 1.3330 0.9167 0.050 Uiso 1 1 calc R .
H17B H -0.2281 1.2480 0.8995 0.050 Uiso 1 1 calc R .
C51 C 0.6431(18) 1.1648(16) 0.8278(10) 0.058(6) Uani 1 1 d . .
C10 C 0.0351(16) 1.0571(14) 1.0894(10) 0.055(6) Uani 1 1 d . .
H10A H 0.0017 1.0101 1.1063 0.065 Uiso 1 1 calc R .
H10B H 0.0453 1.0954 1.1207 0.065 Uiso 1 1 calc R .
N5 N 0.4744(18) 1.0311(16) 0.9119(11) 0.081(7) Uani 1 1 d . .
C13 C -0.2577(14) 1.2314(14) 1.1186(9) 0.043(5) Uani 1 1 d . .
H13 H -0.2892 1.2359 1.1558 0.051 Uiso 1 1 calc R .
C4 C 0.4104(18) 1.3750(15) 0.9541(9) 0.054(6) Uani 1 1 d . .
H4 H 0.4632 1.3946 0.9707 0.065 Uiso 1 1 calc R .
C28 C -0.0517(13) 1.0556(13) 0.7421(7) 0.035(4) Uani 1 1 d . .
H28 H -0.1077 1.0403 0.7612 0.042 Uiso 1 1 calc R .
C41 C -0.0514(17) 1.3961(15) 1.0236(9) 0.047(5) Uani 1 1 d . .
C8 C 0.2203(18) 1.1278(16) 1.0713(10) 0.056(6) Uani 1 1 d . U
H8A H 0.1634 1.1768 1.0855 0.068 Uiso 1 1 calc R .
H8B H 0.2519 1.0872 1.1054 0.068 Uiso 1 1 calc R .
C9 C 0.1316(15) 1.0114(14) 1.0635(10) 0.048(5) Uani 1 1 d . U
H9A H 0.1760 0.9738 1.0946 0.058 Uiso 1 1 calc R .
H9B H 0.1202 0.9684 1.0354 0.058 Uiso 1 1 calc R .
C46 C 0.5310(14) 1.0027(15) 0.7398(9) 0.047(5) Uani 1 1 d . .
H46A H 0.5546 1.0589 0.7335 0.071 Uiso 1 1 calc GR .
H46B H 0.5887 0.9488 0.7477 0.071 Uiso 1 1 calc GR .
H46C H 0.4847 1.0089 0.7731 0.071 Uiso 1 1 calc GR .
C44 C 0.2845(15) 1.0389(17) 0.8151(11) 0.064(7) Uani 1 1 d . .
H44A H 0.2534 1.0417 0.7769 0.096 Uiso 1 1 calc GR .
H44B H 0.3317 0.9777 0.8231 0.096 Uiso 1 1 calc GR .
H44C H 0.3207 1.0870 0.8152 0.096 Uiso 1 1 calc GR .
C53 C 0.4360(19) 0.981(2) 0.9398(12) 0.070(8) Uani 1 1 d . .
C42 C -0.1327(19) 1.4718(14) 1.0438(11) 0.070(7) Uani 1 1 d . .
H42A H -0.1784 1.4995 1.0114 0.105 Uiso 1 1 calc GR .
H42B H -0.1043 1.5192 1.0584 0.105 Uiso 1 1 calc GR .
H42C H -0.1700 1.4475 1.0752 0.105 Uiso 1 1 calc GR .
C52 C 0.5532(19) 1.229(2) 0.8562(14) 0.089(10) Uani 1 1 d . .
H52A H 0.5056 1.2627 0.8260 0.134 Uiso 1 1 calc GR .
H52B H 0.5759 1.2730 0.8781 0.134 Uiso 1 1 calc GR .
H52C H 0.5200 1.1918 0.8828 0.134 Uiso 1 1 calc GR .
C54 C 0.385(2) 0.9159(19) 0.9714(13) 0.075(8) Uani 1 1 d . .
H54A H 0.3201 0.9210 0.9526 0.112 Uiso 1 1 calc GR .
H54B H 0.3730 0.9317 1.0119 0.112 Uiso 1 1 calc GR .
H54C H 0.4272 0.8522 0.9703 0.112 Uiso 1 1 calc GR .

loop_
_atom_site_aniso_label
_atom_site_aniso_U_11
_atom_site_aniso_U_22
_atom_site_aniso_U_33
_atom_site_aniso_U_23
_atom_site_aniso_U_13
_atom_site_aniso_U_12
Bi2 0.0234(3) 0.0216(3) 0.0231(3) 0.0014(3) 0.0009(2) -0.0026(2)
Bi3 0.0252(3) 0.0243(3) 0.0243(4) 0.0013(3) 0.0016(3) -0.0053(3)
Bi4 0.0256(3) 0.0230(3) 0.0317(4) -0.0006(3) 0.0008(3) -0.0046(3)
Bi1 0.0246(3) 0.0233(3) 0.0258(4) 0.0021(3) 0.0027(3) -0.0022(2)
I11 0.0269(5) 0.0200(5) 0.0265(6) 0.0023(4) 0.0011(4) -0.0034(4)
I8 0.0253(5) 0.0220(5) 0.0250(6) 0.0033(4) 0.0015(4) -0.0030(4)
I5 0.0274(6) 0.0227(5) 0.0256(6) 0.0013(4) 0.0005(4) -0.0024(4)
I4 0.0339(6) 0.0222(5) 0.0267(6) 0.0037(4) 0.0020(5) -0.0023(4)
I7 0.0314(6) 0.0207(5) 0.0267(6) 0.0035(4) 0.0050(4) -0.0033(4)
I10 0.0410(7) 0.0226(5) 0.0328(7) -0.0004(5) 0.0042(5) -0.0056(5)
I9 0.0294(6) 0.0404(7) 0.0384(7) 0.0032(5) -0.0042(5) -0.0106(5)
I14 0.0305(6) 0.0427(7) 0.0337(7) 0.0067(5) -0.0006(5) -0.0106(5)
I6 0.0247(6) 0.0308(6) 0.0348(7) -0.0016(5) -0.0042(5) -0.0007(4)
I12 0.0313(6) 0.0362(6) 0.0463(8) 0.0053(5) -0.0060(5) -0.0114(5)
I2 0.0384(7) 0.0245(6) 0.0439(7) -0.0042(5) 0.0011(5) 0.0003(5)
I13 0.0416(7) 0.0253(6) 0.0568(9) -0.0101(6) -0.0039(6) -0.0007(5)
I3 0.0298(6) 0.0278(6) 0.0414(7) 0.0067(5) -0.0055(5) -0.0041(5)
I1 0.0364(6) 0.0360(6) 0.0308(6) 0.0105(5) 0.0027(5) -0.0038(5)
Na2 0.027(3) 0.020(3) 0.042(4) 0.003(3) -0.001(3) -0.003(3)
Na1 0.032(4) 0.028(4) 0.048(5) 0.001(3) -0.002(3) -0.003(3)
O9 0.039(7) 0.014(5) 0.037(7) 0.002(5) 0.002(5) -0.004(5)
O7 0.027(6) 0.018(5) 0.034(7) 0.004(5) 0.003(5) 0.000(5)
O10 0.028(6) 0.017(5) 0.045(7) 0.000(5) 0.002(5) 0.003(5)
O2 0.040(7) 0.038(7) 0.031(7) 0.005(5) -0.005(5) -0.019(6)
O5 0.032(7) 0.029(6) 0.034(7) 0.004(5) 0.003(5) -0.001(5)
O12 0.037(7) 0.012(5) 0.035(7) 0.001(5) 0.000(5) -0.004(5)
O8 0.031(6) 0.021(6) 0.032(7) 0.002(5) -0.001(5) -0.008(5)
O1 0.036(7) 0.027(6) 0.036(7) -0.002(5) 0.002(5) 0.002(5)
O11 0.035(7) 0.018(5) 0.032(7) 0.008(5) -0.003(5) 0.002(5)
C24 0.037(10) 0.011(7) 0.036(10) 0.005(7) 0.002(8) -0.004(7)
O6 0.048(8) 0.036(7) 0.028(7) 0.002(5) 0.004(6) -0.011(6)
O4 0.043(8) 0.037(7) 0.042(8) 0.005(6) -0.012(6) -0.005(6)
N3 0.039(10) 0.033(9) 0.063(13) 0.010(8) 0.006(9) -0.002(7)
C34 0.030(7) 0.011(6) 0.041(8) 0.007(6) 0.004(6) -0.007(5)
C21 0.038(8) 0.028(7) 0.028(7) 0.007(6) 0.008(6) -0.010(6)
C16 0.031(7) 0.016(6) 0.030(7) 0.009(5) -0.002(6) -0.016(5)
O3 0.056(7) 0.062(7) 0.073(8) 0.024(6) -0.015(6) -0.019(6)
C19 0.040(11) 0.033(10) 0.029(10) 0.008(8) 0.006(8) -0.003(8)
C27 0.035(7) 0.021(6) 0.030(7) -0.006(6) -0.005(6) 0.005(6)
N4 0.053(11) 0.046(10) 0.034(9) 0.003(7) -0.005(8) -0.022(8)
C45 0.033(10) 0.025(9) 0.047(13) 0.022(8) 0.004(9) -0.008(8)
C1 0.019(8) 0.041(10) 0.021(9) 0.002(7) -0.002(6) -0.003(7)
C48 0.027(9) 0.029(9) 0.051(12) -0.004(8) 0.002(8) -0.001(7)
C39 0.028(9) 0.024(9) 0.040(11) 0.008(8) -0.009(8) 0.006(7)
C2 0.050(12) 0.028(9) 0.038(11) -0.008(8) 0.024(9) 0.001(9)
C22 0.030(9) 0.018(8) 0.057(13) -0.006(8) 0.009(8) -0.004(7)
C32 0.039(8) 0.024(7) 0.044(8) 0.003(6) -0.004(6) 0.000(6)
C30 0.016(7) 0.013(7) 0.033(9) 0.007(6) 0.009(6) 0.003(6)
C6 0.026(9) 0.035(10) 0.041(11) -0.001(8) 0.006(8) -0.006(8)
N1 0.059(11) 0.035(9) 0.054(11) -0.017(8) 0.015(9) -0.007(8)
C40 0.021(8) 0.024(8) 0.040(11) -0.009(8) 0.006(7) 0.000(7)
C37 0.037(10) 0.042(10) 0.024(9) -0.012(8) 0.005(7) -0.013(8)
C14 0.042(11) 0.022(9) 0.057(13) 0.010(8) 0.019(9) -0.016(8)
C31 0.038(7) 0.019(6) 0.038(8) 0.007(6) 0.001(6) -0.004(6)
C26 0.032(10) 0.027(9) 0.034(10) -0.006(7) 0.003(8) 0.008(7)
C38 0.040(11) 0.041(11) 0.032(10) 0.002(8) 0.004(8) -0.021(9)
C11 0.040(10) 0.026(9) 0.024(9) 0.006(7) -0.006(7) 0.003(8)
C33 0.038(10) 0.014(8) 0.050(12) 0.005(7) 0.013(8) 0.005(7)
C47 0.035(11) 0.020(8) 0.052(12) 0.000(8) -0.002(9) -0.007(8)
C23 0.033(9) 0.018(8) 0.031(10) 0.010(7) -0.009(7) -0.014(7)
C29 0.031(9) 0.018(8) 0.038(10) -0.006(7) 0.007(7) -0.006(7)
N2 0.052(12) 0.043(10) 0.088(15) -0.018(10) 0.022(11) -0.013(9)
C36 0.048(11) 0.028(9) 0.031(10) -0.004(8) 0.003(8) -0.007(8)
C7 0.038(10) 0.043(10) 0.023(9) 0.005(8) -0.014(7) -0.018(8)
C15 0.028(10) 0.037(10) 0.054(13) 0.000(9) -0.009(9) 0.007(8)
C3 0.064(14) 0.039(11) 0.056(14) -0.017(10) 0.022(11) -0.042(10)
C35 0.025(9) 0.027(9) 0.030(10) 0.003(7) 0.004(7) 0.001(7)
C50 0.083(17) 0.025(10) 0.054(14) -0.005(9) -0.001(12) 0.014(11)
C43 0.033(11) 0.020(9) 0.090(17) 0.003(10) 0.009(11) 0.003(8)
C5 0.057(13) 0.040(11) 0.045(12) -0.005(9) 0.011(10) -0.020(10)
N7 0.044(11) 0.079(14) 0.081(15) -0.042(12) 0.014(10) -0.005(10)
C25 0.027(9) 0.042(10) 0.019(8) -0.002(7) 0.008(7) -0.010(7)
C49 0.036(12) 0.044(12) 0.056(14) -0.023(11) 0.003(10) 0.007(10)
C18 0.043(11) 0.048(12) 0.033(11) 0.006(9) -0.026(9) -0.005(9)
C12 0.051(12) 0.054(12) 0.019(9) 0.010(8) -0.006(8) -0.014(10)
C20 0.041(11) 0.046(11) 0.018(9) 0.010(8) -0.005(8) 0.003(9)
N6 0.059(13) 0.085(16) 0.081(16) -0.047(13) 0.025(11) -0.029(12)
C17 0.053(12) 0.036(10) 0.028(10) 0.016(8) -0.005(9) -0.001(9)
C51 0.062(15) 0.060(14) 0.050(14) -0.011(11) -0.015(11) -0.011(12)
C10 0.050(13) 0.040(12) 0.071(16) 0.010(11) -0.029(11) -0.009(10)
N5 0.078(16) 0.071(15) 0.083(18) 0.025(13) 0.005(13) -0.007(13)
C13 0.039(11) 0.047(12) 0.042(12) -0.015(10) -0.002(9) -0.008(9)
C4 0.084(17) 0.060(14) 0.028(12) -0.005(10) 0.003(11) -0.037(13)
C28 0.034(10) 0.051(11) 0.022(9) 0.007(8) 0.006(7) -0.018(9)
C41 0.065(14) 0.047(12) 0.033(11) -0.009(9) 0.004(10) -0.024(11)
C8 0.068(9) 0.056(9) 0.045(9) 0.000(7) -0.004(7) -0.017(8)
C9 0.043(8) 0.045(8) 0.061(9) 0.011(7) 0.006(7) -0.023(7)
C46 0.031(10) 0.056(13) 0.051(13) 0.002(10) 0.004(9) -0.005(9)
C44 0.030(11) 0.068(16) 0.088(19) -0.020(14) -0.006(11) 0.001(11)
C53 0.047(15) 0.079(19) 0.068(18) -0.024(15) -0.019(13) 0.016(14)
C42 0.078(17) 0.029(11) 0.085(19) 0.001(11) 0.005(14) 0.013(11)
C52 0.055(16) 0.10(2) 0.11(2) -0.042(19) 0.001(15) -0.005(15)
C54 0.066(17) 0.081(19) 0.09(2) -0.025(16) -0.001(14) -0.038(15)

loop_
_atom_type_symbol
_atom_type_description
_atom_type_scat_dispersion_real
_atom_type_scat_dispersion_imag
_atom_type_scat_source
C C 0.0033 0.0016 'International Tables Vol C Tables 4.2.6.8 and 6.1.1.4'
H H 0.0000 0.0000 'International Tables Vol C Tables 4.2.6.8 and 6.1.1.4'
Bi Bi -4.1077 10.2566 'International Tables Vol C Tables 4.2.6.8 and 6.1.1.4'
I I -0.4742 1.8119 'International Tables Vol C Tables 4.2.6.8 and 6.1.1.4'
N N 0.0061 0.0033 'International Tables Vol C Tables 4.2.6.8 and 6.1.1.4'
Na Na 0.0362 0.0249 'International Tables Vol C Tables 4.2.6.8 and 6.1.1.4'
O O 0.0106 0.0060 'International Tables Vol C Tables 4.2.6.8 and 6.1.1.4'

loop_
_geom_angle_atom_site_label_1
_geom_angle_atom_site_label_2
_geom_angle_atom_site_label_3
_geom_angle
_geom_angle_site_symmetry_3
I8 Bi2 I11 84.39(3) 2_566
I5 Bi2 I11 90.56(3) 2_566
I5 Bi2 I8 86.06(3) .
I5 Bi2 I7 170.42(4) .
I4 Bi2 I11 87.34(3) 2_566
I4 Bi2 I8 171.51(4) .
I4 Bi2 I5 92.12(3) .
I4 Bi2 I7 94.45(3) .
I7 Bi2 I11 82.80(3) 2_566
I7 Bi2 I8 86.42(3) .
I6 Bi2 I11 174.82(4) 2_566
I6 Bi2 I8 94.91(4) .
I6 Bi2 I5 94.52(3) .
I6 Bi2 I4 93.51(4) .
I6 Bi2 I7 92.03(4) .
I11 Bi3 I8 88.28(3) .
I11 Bi3 I8 85.60(3) 2_566
I8 Bi3 I8 86.29(3) 2_566
I7 Bi3 I11 170.60(4) .
I7 Bi3 I8 85.89(3) 2_566
I7 Bi3 I8 87.20(3) .
I10 Bi3 I11 93.99(3) .
I10 Bi3 I8 171.43(4) .
I10 Bi3 I8 85.64(3) 2_566
I10 Bi3 I7 89.33(3) .
I9 Bi3 I11 92.21(4) .
I9 Bi3 I8 177.19(4) 2_566
I9 Bi3 I8 91.89(4) .
I9 Bi3 I7 96.16(4) .
I9 Bi3 I10 96.27(4) .
I10 Bi4 I11 83.39(3) .
I14 Bi4 I11 92.65(4) .
I14 Bi4 I10 172.90(4) .
I12 Bi4 I11 91.41(3) .
I12 Bi4 I10 92.02(4) .
I12 Bi4 I14 93.98(4) .
I12 Bi4 I13 98.92(4) .
I13 Bi4 I11 165.91(4) .
I13 Bi4 I10 86.69(4) .
I13 Bi4 I14 96.13(4) .
I4 Bi1 I5 79.08(3) .
I2 Bi1 I5 87.50(4) .
I2 Bi1 I4 166.53(4) .
I3 Bi1 I5 101.22(4) .
I3 Bi1 I4 84.96(3) .
I3 Bi1 I2 96.70(4) .
I1 Bi1 I5 163.77(4) .
I1 Bi1 I4 98.26(3) .
I1 Bi1 I2 94.94(4) .
I1 Bi1 I3 94.45(4) .
Bi3 I11 Bi2 95.30(3) 2_566
Bi3 I11 Bi4 88.81(3) .
Bi4 I11 Bi2 90.42(3) 2_566
Bi2 I8 Bi3 94.61(3) 2_566
Bi2 I8 Bi3 90.75(3) .
Bi3 I8 Bi3 93.71(3) 2_566
Bi2 I5 Bi1 93.39(3) .
Bi2 I4 Bi1 94.89(3) .
Bi3 I7 Bi2 94.33(3) .
Bi3 I10 Bi4 92.93(3) .
O7 Na2 O9 123.4(4) .
O7 Na2 O10 172.2(4) .
O7 Na2 O12 56.3(3) .
O10 Na2 O9 54.2(3) .
O12 Na2 O9 176.5(4) .
O12 Na2 O10 125.4(4) .
O8 Na2 O9 61.9(4) .
O8 Na2 O7 62.8(4) .
O8 Na2 O10 116.1(4) .
O8 Na2 O12 118.5(4) .
O11 Na2 O9 117.0(4) .
O11 Na2 O7 119.5(4) .
O11 Na2 O10 63.0(4) .
O11 Na2 O12 63.2(4) .
O11 Na2 O8 171.1(5) .
N3 Na2 O9 82.9(5) .
N3 Na2 O7 105.0(5) .
N3 Na2 O10 82.4(5) .
N3 Na2 O12 100.5(5) .
N3 Na2 O8 86.9(5) .
N3 Na2 O11 84.3(5) .
N4 Na2 O9 80.5(5) .
N4 Na2 O7 91.8(5) .
N4 Na2 O10 80.5(5) .
N4 Na2 O12 96.0(5) .
N4 Na2 O8 93.4(5) .
N4 Na2 O11 95.1(5) .
N4 Na2 N3 161.0(6) .
O2 Na1 O5 161.2(5) .
O2 Na1 O1 59.9(4) .
O2 Na1 O4 118.8(4) .
O5 Na1 O4 53.9(4) .
O1 Na1 O5 126.5(4) .
O1 Na1 O4 177.3(4) .
O6 Na1 O2 121.4(5) .
O6 Na1 O5 64.3(4) .
O6 Na1 O1 62.7(4) .
O6 Na1 O4 118.0(5) .
O6 Na1 O3 164.3(6) .
O3 Na1 O2 64.7(5) .
O3 Na1 O5 115.2(5) .
O3 Na1 O1 117.8(5) .
O3 Na1 O4 62.4(5) .
N1 Na1 O2 85.1(6) .
N1 Na1 O5 77.2(5) .
N1 Na1 O1 92.8(5) .
N1 Na1 O6 86.7(5) .
N1 Na1 O4 84.7(5) .
N1 Na1 O3 108.7(6) .
N1 Na1 N2 170.2(7) .
N2 Na1 O2 97.7(6) .
N2 Na1 O5 100.9(6) .
N2 Na1 O1 80.6(6) .
N2 Na1 O6 83.8(6) .
N2 Na1 O4 102.1(6) .
N2 Na1 O3 80.9(7) .
C24 O9 Na2 114.1(9) .
C25 O9 Na2 117.5(9) .
C25 O9 C24 117.2(12) .
C21 O7 Na2 116.9(9) .
C40 O7 Na2 116.7(10) .
C40 O7 C21 117.1(13) .
C30 O10 Na2 118.0(9) .
C30 O10 C31 113.0(12) .
C31 O10 Na2 113.0(9) .
C6 O2 Na1 123.4(11) .
C6 O2 C7 120.5(13) .
C7 O2 Na1 115.3(10) .
C16 O5 Na1 117.8(10) .
C16 O5 C17 115.9(12) .
C17 O5 Na1 113.3(11) .
C34 O12 Na2 114.2(9) .
C35 O12 Na2 114.1(9) .
C35 O12 C34 115.5(12) .
C22 O8 Na2 110.1(9) .
C22 O8 C23 113.6(12) .
C23 O8 Na2 111.4(9) .
C1 O1 Na1 119.9(10) .
C1 O1 C20 116.2(14) .
C20 O1 Na1 116.6(10) .
C32 O11 Na2 117.4(9) .
C32 O11 C33 112.0(12) .
C33 O11 Na2 111.9(9) .
O9 C24 C23 108.1(12) .
C19 O6 Na1 116.4(10) .
C19 O6 C18 111.9(14) .
C18 O6 Na1 112.0(10) .
C11 O4 Na1 114.9(10) .
C11 O4 C10 119.4(15) .
C10 O4 Na1 114.1(12) .
C45 N3 Na2 157.1(15) .
O12 C34 C33 105.6(13) .
O7 C21 C22 106.4(14) .
O5 C16 C11 113.7(14) .
C15 C16 O5 125.8(15) .
C15 C16 C11 120.5(16) .
C8 O3 Na1 102.4(12) .
C8 O3 C9 114.0(18) .
C9 O3 Na1 117.8(12) .
O6 C19 C20 109.0(15) .
C26 C27 C28 121.4(15) .
C47 N4 Na2 146.1(14) .
N3 C45 C46 178(2) .
O1 C1 C2 127.7(16) .
O1 C1 C6 114.5(16) .
C2 C1 C6 117.7(17) .
C38 C39 C40 122.7(16) .
C3 C2 C1 121.3(19) .
O8 C22 C21 106.9(14) .
O11 C32 C31 107.7(13) .
O10 C30 C25 111.7(13) .
C29 C30 O10 127.9(13) .
C29 C30 C25 120.3(13) .
O2 C6 C1 117.5(16) .
O2 C6 C5 122.9(17) .
C5 C6 C1 119.6(18) .
C41 N1 Na1 154.2(17) .
O7 C40 C39 128.7(15) .
O7 C40 C35 112.4(15) .
C39 C40 C35 118.8(15) .
C38 C37 C36 119.8(16) .
C13 C14 C15 123.5(18) .
O10 C31 C32 105.7(14) .
C27 C26 C25 122.0(17) .
C39 C38 C37 119.3(17) .
O4 C11 C16 114.9(15) .
O4 C11 C12 125.5(15) .
C16 C11 C12 119.5(15) .
O11 C33 C34 105.9(14) .
N4 C47 C48 180(2) .
O8 C23 C24 106.9(13) .
C30 C29 C28 121.0(15) .
C43 N2 Na1 137.0(17) .
C35 C36 C37 122.2(17) .
C8 C7 O2 109.2(15) .
C16 C15 C14 117.7(17) .
C2 C3 C4 121.1(19) .
O12 C35 C40 114.2(14) .
O12 C35 C36 128.7(16) .
C36 C35 C40 117.1(16) .
N2 C43 C44 176(2) .
C6 C5 C4 120(2) .
O9 C25 C30 114.2(13) .
O9 C25 C26 128.5(16) .
C26 C25 C30 117.3(15) .
N6 C49 C50 177(2) .
O6 C18 C17 111.0(16) .
C13 C12 C11 118.4(17) .
O1 C20 C19 108.3(15) .
O5 C17 C18 107.2(14) .
N7 C51 C52 178(3) .
O4 C10 C9 107.3(19) .
C14 C13 C12 120.3(19) .
C3 C4 C5 120(2) .
C27 C28 C29 117.9(16) .
N1 C41 C42 178(2) .
C7 C8 O3 113.1(18) .
O3 C9 C10 114.3(17) .
N5 C53 C54 176(3) .

loop_
_geom_bond_atom_site_label_1
_geom_bond_atom_site_label_2
_geom_bond_distance
_geom_bond_site_symmetry_2
Bi2 I11 3.4261(13) 2_566
Bi2 I8 3.1895(13) .
Bi2 I5 3.0512(12) .
Bi2 I4 2.9876(13) .
Bi2 I7 3.1526(11) .
Bi2 I6 2.8508(13) .
Bi3 I11 3.1312(13) .
Bi3 I8 3.2238(12) .
Bi3 I8 3.4068(13) 2_566
Bi3 I7 3.0712(13) .
Bi3 I10 2.9709(12) .
Bi3 I9 2.8445(13) .
Bi4 I11 3.3903(12) .
Bi4 I10 3.3201(14) .
Bi4 I14 2.9278(14) .
Bi4 I12 2.8482(13) .
Bi4 I13 2.8573(13) .
Bi1 I5 3.4240(13) .
Bi1 I4 3.4070(12) .
Bi1 I2 2.8878(12) .
Bi1 I3 2.8702(14) .
Bi1 I1 2.8566(13) .
I11 Bi2 3.4261(13) 2_566
I8 Bi3 3.4067(13) 2_566
Na2 O9 2.760(12) .
Na2 O7 2.615(13) .
Na2 O10 2.750(14) .
Na2 O12 2.700(12) .
Na2 O8 2.597(12) .
Na2 O11 2.521(12) .
Na2 N3 2.47(2) .
Na2 N4 2.414(18) .
Na1 O2 2.519(14) .
Na1 O5 2.732(14) .
Na1 O1 2.683(15) .
Na1 O6 2.509(14) .
Na1 O4 2.827(16) .
Na1 O3 2.518(16) .
Na1 N1 2.429(16) .
Na1 N2 2.468(18) .
O9 C24 1.434(18) .
O9 C25 1.341(19) .
O7 C21 1.463(19) .
O7 C40 1.361(19) .
O10 C30 1.373(16) .
O10 C31 1.455(19) .
O2 C6 1.35(2) .
O2 C7 1.450(19) .
O5 C16 1.387(19) .
O5 C17 1.42(2) .
O12 C34 1.436(18) .
O12 C35 1.332(19) .
O8 C22 1.41(2) .
O8 C23 1.428(19) .
O1 C1 1.33(2) .
O1 C20 1.445(19) .
O11 C32 1.39(2) .
O11 C33 1.428(18) .
C24 C23 1.48(2) .
O6 C19 1.41(2) .
O6 C18 1.44(2) .
O4 C11 1.36(2) .
O4 C10 1.43(2) .
N3 C45 1.17(2) .
C34 C33 1.52(2) .
C21 C22 1.47(2) .
C16 C11 1.39(2) .
C16 C15 1.37(2) .
O3 C8 1.41(3) .
O3 C9 1.45(2) .
C19 C20 1.50(3) .
C27 C26 1.36(3) .
C27 C28 1.40(2) .
N4 C47 1.19(2) .
C45 C46 1.40(3) .
C1 C2 1.40(3) .
C1 C6 1.42(2) .
C48 C47 1.41(2) .
C39 C40 1.38(2) .
C39 C38 1.35(2) .
C2 C3 1.35(3) .
C32 C31 1.55(2) .
C30 C29 1.35(2) .
C30 C25 1.45(2) .
C6 C5 1.36(3) .
N1 C41 1.13(2) .
C40 C35 1.44(2) .
C37 C38 1.38(2) .
C37 C36 1.40(2) .
C14 C15 1.37(3) .
C14 C13 1.33(3) .
C26 C25 1.37(2) .
C11 C12 1.41(2) .
C29 C28 1.41(2) .
N2 C43 1.14(3) .
C36 C35 1.37(2) .
C7 C8 1.42(3) .
C3 C4 1.35(3) .
C50 C49 1.44(3) .
C43 C44 1.44(3) .
C5 C4 1.40(3) .
N7 C51 1.09(3) .
C49 N6 1.15(3) .
C18 C17 1.49(3) .
C12 C13 1.37(3) .
C51 C52 1.52(3) .
C10 C9 1.46(3) .
N5 C53 1.17(4) .
C41 C42 1.46(3) .
C53 C54 1.49(4) .
